data_7028697
loop_
_publ_author_name
'Rhaman, Md Mhahabubur'
'Fronczek, Frank R.'
'Powell, Douglas R.'
'Hossain, Md Alamgir'

_publ_section_title
;
 Colourimetric and fluorescent detection of oxalate in water by a new
 macrocycle-based dinuclear nickel complex: a remarkable red shift of the
 fluorescence band.
;
_journal_issue 12
_journal_name_full 'Dalton transactions (Cambridge, England : 2003)'
_journal_page_first 4618
_journal_page_last 4621
_journal_paper_doi 10.1039/c3dt53467g
_journal_volume 43
_journal_year 2014
_chemical_formula_moiety 'C30 H46 N6 Ni2 O10, 6.85(H2 O)'
_chemical_formula_sum 'C30 H59.43 N6 Ni2 O16.85'
_chemical_formula_weight 891.36
_chemical_name_systematic
;
 ?
;
_space_group_IT_number 2
_symmetry_cell_setting triclinic
_symmetry_space_group_name_Hall '-P 1'
_symmetry_space_group_name_H-M 'P -1'
_atom_sites_solution_hydrogens geom
_atom_sites_solution_primary direct
_atom_sites_solution_secondary difmap
_audit_creation_method SHELXL-97
_cell_angle_alpha 94.199(9)
_cell_angle_beta 103.866(9)
_cell_angle_gamma 106.950(10)
_cell_formula_units_Z 2
_cell_length_a 8.9574(10)
_cell_length_b 15.128(2)
_cell_length_c 15.402(2)
_cell_measurement_reflns_used 4572
_cell_measurement_temperature 90.0(5)
_cell_measurement_theta_max 63.66
_cell_measurement_theta_min 3.96
_cell_volume 1915.1(4)
_computing_cell_refinement 'Bruker SAINT'
_computing_data_collection 'Bruker APEX2'
_computing_data_reduction 'Bruker SAINT'
_computing_molecular_graphics 'ORTEP-3 for Windows (Farrugia, 1997)'
_computing_publication_material 'SHELXL-97 (Sheldrick, 2008)'
_computing_structure_refinement 'SHELXL-97 (Sheldrick, 2008)'
_computing_structure_solution 'SHELXS-97 (Sheldrick, 2008)'
_diffrn_ambient_temperature 90.0(5)
_diffrn_measured_fraction_theta_full 0.982
_diffrn_measured_fraction_theta_max 0.982
_diffrn_measurement_device_type 'Bruker Kappa APEX-II DUO'
_diffrn_measurement_method '\f and \w scans'
_diffrn_radiation_monochromator 'QUAZAR multilayer optics'
_diffrn_radiation_source 'I\mS microfocus'
_diffrn_radiation_type CuK\a
_diffrn_radiation_wavelength 1.54184
_diffrn_reflns_av_R_equivalents 0.0699
_diffrn_reflns_av_sigmaI/netI 0.0584
_diffrn_reflns_limit_h_max 10
_diffrn_reflns_limit_h_min -10
_diffrn_reflns_limit_k_max 17
_diffrn_reflns_limit_k_min -17
_diffrn_reflns_limit_l_max 17
_diffrn_reflns_limit_l_min -12
_diffrn_reflns_number 19621
_diffrn_reflns_theta_full 63.77
_diffrn_reflns_theta_max 63.77
_diffrn_reflns_theta_min 3.96
_exptl_absorpt_coefficient_mu 1.923
_exptl_absorpt_correction_T_max 0.9625
_exptl_absorpt_correction_T_min 0.6991
_exptl_absorpt_correction_type multi-scan
_exptl_absorpt_process_details 'SADABS (Sheldrick, 2004)'
_exptl_crystal_colour blue
_exptl_crystal_density_diffrn 1.546
_exptl_crystal_density_method 'not measured'
_exptl_crystal_description needle
_exptl_crystal_F_000 945
_exptl_crystal_size_max 0.20
_exptl_crystal_size_mid 0.04
_exptl_crystal_size_min 0.02
_refine_diff_density_max 0.407
_refine_diff_density_min -0.431
_refine_diff_density_rms 0.074
_refine_ls_extinction_method none
_refine_ls_goodness_of_fit_ref 1.022
_refine_ls_hydrogen_treatment mixed
_refine_ls_matrix_type full
_refine_ls_number_parameters 574
_refine_ls_number_reflns 6208
_refine_ls_number_restraints 104
_refine_ls_restrained_S_all 1.014
_refine_ls_R_factor_all 0.0709
_refine_ls_R_factor_gt 0.0471
_refine_ls_shift/su_max 0.001
_refine_ls_shift/su_mean 0.000
_refine_ls_structure_factor_coef Fsqd
_refine_ls_weighting_details 'calc w=1/[\s^2^(Fo^2^)+(0.0628P)^2^+1.1514P] where P=(Fo^2^+2Fc^2^)/3'
_refine_ls_weighting_scheme calc
_refine_ls_wR_factor_gt 0.1097
_refine_ls_wR_factor_ref 0.1211
_reflns_number_gt 4672
_reflns_number_total 6208
_reflns_threshold_expression I>2\s(I)
_cod_data_source_file c3dt53467g.txt
_cod_data_source_block NiMePEA_Oxalate
_cod_depositor_comments
;
The following automatic conversions were performed:

'_symmetry_cell_setting' value 'Triclinic' changed to 'triclinic'
according to
/usr/data/users/saulius/automatic-downloads/current/RSC/lib/dictionaries/cif_core.dic
dictionary named 'cif_core.dic' version 2.4.2 from 2011-04-26.

Automatic conversion script
Id: cif_fix_values 2281 2013-09-26 08:29:07Z andrius 
;
_cod_original_sg_symbol_Hall '-P 1 '
_cod_original_sg_symbol_H-M 'P -1   '
_cod_database_code 7028697

loop_
_symmetry_equiv_pos_as_xyz
'x, y, z'
'-x, -y, -z'

loop_
_atom_site_label
_atom_site_type_symbol
_atom_site_fract_x
_atom_site_fract_y
_atom_site_fract_z
_atom_site_U_iso_or_equiv
_atom_site_adp_type
_atom_site_occupancy
_atom_site_symmetry_multiplicity
_atom_site_calc_flag
_atom_site_refinement_flags
Ni1 Ni 0.25975(7) 0.92620(4) 0.26971(4) 0.02130(17) Uani 1 1 d .
O1 O 0.4057(3) 0.86772(17) 0.35728(16) 0.0253(6) Uani 1 1 d .
O2 O 0.3961(3) 0.89978(17) 0.18854(16) 0.0234(5) Uani 1 1 d .
O3 O 0.5859(3) 0.8338(2) 0.18406(18) 0.0383(7) Uani 1 1 d .
O4 O 0.5972(3) 0.80013(18) 0.35933(17) 0.0314(6) Uani 1 1 d .
O5 O 0.4405(3) 1.05716(19) 0.31920(17) 0.0283(6) Uani 1 1 d D
H51 H 0.512(5) 1.076(3) 0.290(3) 0.042 Uiso 1 1 d D
H52 H 0.472(5) 1.086(3) 0.3735(19) 0.042 Uiso 1 1 d D
N1 N 0.1112(4) 0.9413(2) 0.35398(19) 0.0245(7) Uani 1 1 d .
N2 N 0.1315(4) 1.0045(2) 0.1868(2) 0.0243(7) Uani 1 1 d .
H2N H 0.040(5) 0.960(3) 0.146(3) 0.029 Uiso 1 1 d .
N3 N 0.0903(3) 0.7882(2) 0.2310(2) 0.0214(6) Uani 1 1 d .
H3N H 0.137(5) 0.757(3) 0.262(3) 0.026 Uiso 1 1 d .
C1 C 0.0010(4) 0.9922(3) 0.3095(2) 0.0270(8) Uani 1 1 d .
H1A H -0.0269 1.0279 0.3562 0.032 Uiso 1 1 calc R
H1B H -0.1007 0.9466 0.2702 0.032 Uiso 1 1 calc R
C2 C 0.0825(5) 1.0583(3) 0.2534(2) 0.0253(8) Uani 1 1 d .
H2A H 0.0068 1.0891 0.2214 0.030 Uiso 1 1 calc R
H2B H 0.1793 1.1073 0.2932 0.030 Uiso 1 1 calc R
C3 C 0.2307(4) 1.0627(2) 0.1359(2) 0.0219(7) Uani 1 1 d .
H3A H 0.2746 1.0220 0.1032 0.026 Uiso 1 1 calc R
H3B H 0.3244 1.1094 0.1804 0.026 Uiso 1 1 calc R
C4 C 0.1524(4) 1.1151(2) 0.0677(2) 0.0235(8) Uani 1 1 d .
C5 C -0.0107(4) 1.1095(2) 0.0452(2) 0.0217(7) Uani 1 1 d .
H5A H -0.0815 1.0715 0.0747 0.026 Uiso 1 1 calc R
C6 C -0.0714(4) 1.1588(2) -0.0196(2) 0.0220(7) Uani 1 1 d .
H6 H -0.1826 1.1546 -0.0331 0.026 Uiso 1 1 calc R
C7 C 0.0284(4) 1.2144(2) -0.0654(2) 0.0215(7) Uani 1 1 d .
C8 C 0.1923(4) 1.2205(2) -0.0420(2) 0.0216(7) Uani 1 1 d .
H8 H 0.2637 1.2587 -0.0710 0.026 Uiso 1 1 calc R
C9 C 0.2519(4) 1.1715(2) 0.0231(2) 0.0222(7) Uani 1 1 d .
H9 H 0.3636 1.1766 0.0375 0.027 Uiso 1 1 calc R
C10 C 0.0417(4) 0.7355(3) 0.1381(2) 0.0224(7) Uani 1 1 d .
H10A H -0.0399 0.6742 0.1355 0.027 Uiso 1 1 calc R
H10B H 0.1377 0.7235 0.1253 0.027 Uiso 1 1 calc R
C11 C -0.0496(4) 0.7846(3) 0.2680(2) 0.0252(8) Uani 1 1 d .
H11A H -0.1065 0.7194 0.2734 0.030 Uiso 1 1 calc R
H11B H -0.1274 0.8085 0.2272 0.030 Uiso 1 1 calc R
C12 C 0.0156(4) 0.8449(3) 0.3603(2) 0.0265(8) Uani 1 1 d .
H12A H -0.0759 0.8469 0.3850 0.032 Uiso 1 1 calc R
H12B H 0.0852 0.8171 0.4021 0.032 Uiso 1 1 calc R
C13 C 0.2087(5) 0.9927(3) 0.4452(2) 0.0283(8) Uani 1 1 d .
H13A H 0.1375 0.9900 0.4851 0.042 Uiso 1 1 calc R
H13B H 0.2617 1.0581 0.4408 0.042 Uiso 1 1 calc R
H13C H 0.2913 0.9639 0.4702 0.042 Uiso 1 1 calc R
C14 C 0.5016(4) 0.8397(2) 0.3220(2) 0.0233(8) Uani 1 1 d .
C15 C 0.4959(4) 0.8580(3) 0.2227(2) 0.0245(8) Uani 1 1 d .
Ni2 Ni 0.38121(7) 0.51030(4) 0.27575(4) 0.01920(16) Uani 1 1 d .
O6 O 0.2568(3) 0.60477(17) 0.27729(15) 0.0230(5) Uani 1 1 d .
O7 O 0.3943(3) 0.52598(17) 0.41211(16) 0.0259(6) Uani 1 1 d .
O8 O 0.3802(3) 0.63481(19) 0.51260(16) 0.0335(6) Uani 1 1 d .
O9 O 0.1464(3) 0.66496(18) 0.37269(16) 0.0278(6) Uani 1 1 d .
O10 O 0.5976(3) 0.62206(18) 0.30139(17) 0.0242(5) Uani 1 1 d D
H101 H 0.587(5) 0.677(2) 0.310(3) 0.036 Uiso 1 1 d D
H102 H 0.649(5) 0.618(3) 0.354(2) 0.036 Uiso 1 1 d D
N4 N 0.1720(3) 0.3891(2) 0.24621(18) 0.0209(6) Uani 1 1 d .
N5 N 0.5092(3) 0.4114(2) 0.3026(2) 0.0193(6) Uani 1 1 d .
H5N H 0.523(5) 0.414(3) 0.358(3) 0.023 Uiso 1 1 d .
N6 N 0.3209(3) 0.5011(2) 0.13316(19) 0.0190(6) Uani 1 1 d .
H6N H 0.372(5) 0.468(3) 0.116(3) 0.023 Uiso 1 1 d .
C16 C 0.2305(4) 0.3160(3) 0.2869(2) 0.0218(7) Uani 1 1 d .
H16A H 0.1485 0.2540 0.2611 0.026 Uiso 1 1 calc R
H16B H 0.2437 0.3258 0.3529 0.026 Uiso 1 1 calc R
C17 C 0.3906(4) 0.3167(2) 0.2702(2) 0.0205(7) Uani 1 1 d .
H17A H 0.4310 0.2706 0.3027 0.025 Uiso 1 1 calc R
H17B H 0.3756 0.2993 0.2047 0.025 Uiso 1 1 calc R
C18 C 0.6685(4) 0.4174(3) 0.2855(2) 0.0216(7) Uani 1 1 d .
H18A H 0.7023 0.3645 0.3076 0.026 Uiso 1 1 calc R
H18B H 0.7509 0.4761 0.3205 0.026 Uiso 1 1 calc R
C19 C 0.6643(4) 0.4153(2) 0.1867(2) 0.0191(7) Uani 1 1 d .
C20 C 0.6432(4) 0.3331(3) 0.1311(2) 0.0217(7) Uani 1 1 d .
H20 H 0.6324 0.2765 0.1557 0.026 Uiso 1 1 calc R
C21 C 0.6379(4) 0.3330(3) 0.0402(2) 0.0210(7) Uani 1 1 d .
H21 H 0.6238 0.2763 0.0036 0.025 Uiso 1 1 calc R
C22 C 0.6529(4) 0.4151(2) 0.0016(2) 0.0189(7) Uani 1 1 d .
C23 C 0.6797(4) 0.4973(3) 0.0581(2) 0.0205(7) Uani 1 1 d .
H23 H 0.6941 0.5544 0.0341 0.025 Uiso 1 1 calc R
C24 C 0.6858(4) 0.4975(2) 0.1492(2) 0.0205(7) Uani 1 1 d .
H24 H 0.7050 0.5548 0.1865 0.025 Uiso 1 1 calc R
C25 C 0.3689(4) 0.5913(3) 0.0996(2) 0.0231(8) Uani 1 1 d .
H25A H 0.4845 0.6247 0.1308 0.028 Uiso 1 1 calc R
H25B H 0.3048 0.6296 0.1167 0.028 Uiso 1 1 calc R
C26 C 0.1430(4) 0.4528(2) 0.1037(2) 0.0213(7) Uani 1 1 d .
H26A H 0.1050 0.4369 0.0369 0.026 Uiso 1 1 calc R
H26B H 0.0853 0.4939 0.1234 0.026 Uiso 1 1 calc R
C27 C 0.1093(4) 0.3644(3) 0.1467(2) 0.0227(8) Uani 1 1 d .
H27A H -0.0090 0.3314 0.1298 0.027 Uiso 1 1 calc R
H27B H 0.1625 0.3222 0.1242 0.027 Uiso 1 1 calc R
C28 C 0.0415(4) 0.4016(3) 0.2844(2) 0.0236(8) Uani 1 1 d .
H28A H -0.0463 0.3419 0.2729 0.035 Uiso 1 1 calc R
H28B H -0.0007 0.4484 0.2558 0.035 Uiso 1 1 calc R
H28C H 0.0851 0.4227 0.3498 0.035 Uiso 1 1 calc R
C29 C 0.2407(4) 0.6252(2) 0.3549(2) 0.0230(8) Uani 1 1 d .
C30 C 0.3486(4) 0.5939(3) 0.4347(2) 0.0260(8) Uani 1 1 d .
O11 O 0.6609(3) 1.1320(2) 0.22301(19) 0.0347(6) Uani 1 1 d D
H111 H 0.748(4) 1.144(3) 0.269(2) 0.052 Uiso 1 1 d D
H112 H 0.674(5) 1.093(3) 0.183(2) 0.052 Uiso 1 1 d D
O12 O 0.6164(3) 1.17853(19) 0.47315(16) 0.0285(6) Uani 1 1 d D
H121 H 0.609(6) 1.166(3) 0.5264(18) 0.043 Uiso 1 1 d D
H122 H 0.624(6) 1.2375(14) 0.474(3) 0.043 Uiso 1 1 d D
O13 O 0.7946(4) 0.7882(2) 0.52828(19) 0.0411(7) Uani 1 1 d D
H131 H 0.772(6) 0.7275(14) 0.512(3) 0.062 Uiso 1 1 d D
H132 H 0.737(5) 0.806(3) 0.483(2) 0.062 Uiso 1 1 d D
O14 O 0.7319(4) 0.6031(2) 0.4718(2) 0.0307(9) Uani 0.859(7) 1 d PD
H141 H 0.826(3) 0.595(4) 0.478(4) 0.046 Uiso 0.859(7) 1 d PD
H142 H 0.674(5) 0.562(3) 0.497(3) 0.046 Uiso 0.859(7) 1 d PD
O14A O 0.877(3) 0.6116(15) 0.4365(13) 0.038(6) Uani 0.141(7) 1 d P
O15 O 0.8781(4) 1.1813(3) 0.3918(2) 0.0508(8) Uani 1 1 d D
H151 H 0.975(3) 1.193(4) 0.427(3) 0.076 Uiso 1 1 d D
H152 H 0.815(5) 1.180(4) 0.427(3) 0.076 Uiso 1 1 d D
O16 O 0.6147(8) 0.9890(3) 0.0809(3) 0.0891(17) Uani 1 1 d D
H161 H 0.526(6) 0.972(5) 0.099(6) 0.134 Uiso 1 1 d D
H162 H 0.630(9) 0.936(3) 0.066(6) 0.134 Uiso 1 1 d D
O17 O 0.0248(6) 0.5906(6) 0.5097(3) 0.108(3) Uani 0.859(7) 1 d PD
H171 H 0.048(14) 0.621(7) 0.466(6) 0.163 Uiso 0.859(7) 1 d PD
H172 H 0.080(13) 0.552(6) 0.515(8) 0.163 Uiso 0.859(7) 1 d PD

loop_
_atom_site_aniso_label
_atom_site_aniso_U_11
_atom_site_aniso_U_22
_atom_site_aniso_U_33
_atom_site_aniso_U_23
_atom_site_aniso_U_13
_atom_site_aniso_U_12
Ni1 0.0185(3) 0.0252(3) 0.0186(3) 0.0014(2) 0.0037(2) 0.0061(3)
O1 0.0206(13) 0.0301(14) 0.0217(13) 0.0016(10) 0.0031(10) 0.0055(11)
O2 0.0184(12) 0.0301(14) 0.0225(12) 0.0045(10) 0.0059(10) 0.0085(11)
O3 0.0281(15) 0.0600(19) 0.0324(15) 0.0024(13) 0.0121(12) 0.0206(14)
O4 0.0287(14) 0.0301(14) 0.0306(14) 0.0033(11) -0.0026(11) 0.0110(12)
O5 0.0267(14) 0.0332(15) 0.0211(13) 0.0006(11) 0.0063(11) 0.0048(12)
N1 0.0258(16) 0.0292(17) 0.0194(15) 0.0023(12) 0.0075(12) 0.0097(14)
N2 0.0251(16) 0.0251(16) 0.0206(15) 0.0004(13) 0.0051(13) 0.0064(14)
N3 0.0188(15) 0.0256(16) 0.0197(15) 0.0052(12) 0.0033(12) 0.0078(13)
C1 0.0240(19) 0.033(2) 0.0269(19) 0.0038(16) 0.0084(16) 0.0131(17)
C2 0.0261(19) 0.029(2) 0.0221(18) 0.0025(15) 0.0058(15) 0.0111(16)
C3 0.0160(17) 0.0229(18) 0.0252(18) 0.0021(15) 0.0048(14) 0.0048(14)
C4 0.0253(19) 0.0220(18) 0.0180(17) -0.0036(14) 0.0015(14) 0.0049(15)
C5 0.0202(18) 0.0240(19) 0.0195(17) -0.0001(14) 0.0064(14) 0.0051(15)
C6 0.0174(17) 0.0260(19) 0.0191(17) -0.0036(14) 0.0021(14) 0.0059(15)
C7 0.0229(18) 0.0206(18) 0.0167(17) -0.0030(14) 0.0018(14) 0.0050(15)
C8 0.0165(17) 0.0237(19) 0.0214(18) 0.0019(14) 0.0052(14) 0.0020(15)
C9 0.0190(17) 0.0235(19) 0.0195(17) -0.0015(14) 0.0037(14) 0.0026(15)
C10 0.0202(17) 0.0254(19) 0.0204(17) 0.0001(14) 0.0044(14) 0.0072(15)
C11 0.0218(18) 0.028(2) 0.0238(18) 0.0035(15) 0.0063(15) 0.0049(16)
C12 0.0251(19) 0.032(2) 0.0236(19) 0.0062(16) 0.0094(15) 0.0080(17)
C13 0.035(2) 0.029(2) 0.0213(18) -0.0007(15) 0.0091(16) 0.0107(17)
C14 0.0178(18) 0.0225(19) 0.0221(18) 0.0006(15) -0.0017(15) 0.0015(15)
C15 0.0161(17) 0.029(2) 0.0222(18) -0.0015(15) 0.0035(15) 0.0004(16)
Ni2 0.0189(3) 0.0245(3) 0.0139(3) 0.0025(2) 0.0047(2) 0.0065(2)
O6 0.0247(13) 0.0308(14) 0.0150(12) 0.0035(10) 0.0064(10) 0.0101(11)
O7 0.0336(14) 0.0263(14) 0.0181(12) 0.0031(10) 0.0054(11) 0.0116(12)
O8 0.0495(17) 0.0345(15) 0.0172(13) 0.0023(11) 0.0057(12) 0.0176(13)
O9 0.0297(14) 0.0326(14) 0.0236(13) 0.0028(11) 0.0101(11) 0.0116(12)
O10 0.0231(13) 0.0263(14) 0.0206(12) 0.0035(11) 0.0034(10) 0.0060(11)
N4 0.0199(15) 0.0296(16) 0.0171(14) 0.0067(12) 0.0082(12) 0.0106(13)
N5 0.0169(14) 0.0269(16) 0.0129(14) 0.0024(12) 0.0056(12) 0.0042(12)
N6 0.0163(15) 0.0225(16) 0.0184(14) 0.0029(12) 0.0049(12) 0.0066(12)
C16 0.0203(18) 0.0254(19) 0.0193(17) 0.0039(14) 0.0063(14) 0.0058(15)
C17 0.0197(17) 0.0237(18) 0.0196(17) 0.0047(14) 0.0058(14) 0.0084(15)
C18 0.0180(17) 0.031(2) 0.0179(17) 0.0068(15) 0.0070(14) 0.0088(15)
C19 0.0086(15) 0.030(2) 0.0179(17) 0.0032(14) 0.0025(13) 0.0053(14)
C20 0.0141(16) 0.029(2) 0.0245(18) 0.0098(15) 0.0065(14) 0.0083(15)
C21 0.0180(17) 0.0256(19) 0.0195(17) 0.0014(14) 0.0049(14) 0.0080(15)
C22 0.0119(16) 0.0259(19) 0.0195(17) 0.0017(14) 0.0053(13) 0.0067(14)
C23 0.0174(17) 0.0262(19) 0.0192(17) 0.0048(14) 0.0053(14) 0.0082(15)
C24 0.0159(17) 0.0246(19) 0.0187(17) -0.0002(14) 0.0019(13) 0.0061(14)
C25 0.0216(18) 0.028(2) 0.0188(18) 0.0022(15) 0.0056(14) 0.0060(15)
C26 0.0159(17) 0.029(2) 0.0176(17) 0.0023(14) 0.0040(14) 0.0056(15)
C27 0.0157(17) 0.029(2) 0.0204(17) 0.0016(15) 0.0038(14) 0.0045(15)
C28 0.0198(18) 0.031(2) 0.0214(18) 0.0042(15) 0.0093(14) 0.0077(16)
C29 0.0196(18) 0.0238(19) 0.0219(18) 0.0039(15) 0.0055(15) 0.0013(15)
C30 0.028(2) 0.029(2) 0.0190(19) 0.0039(16) 0.0072(15) 0.0053(17)
O11 0.0310(15) 0.0365(16) 0.0316(15) 0.0033(12) 0.0040(12) 0.0073(13)
O12 0.0328(15) 0.0295(14) 0.0194(13) -0.0006(11) 0.0033(11) 0.0083(12)
O13 0.0398(17) 0.056(2) 0.0307(15) 0.0143(14) 0.0086(13) 0.0197(16)
O14 0.0269(18) 0.0353(19) 0.0221(16) 0.0081(13) 0.0038(13) 0.0000(14)
O14A 0.041(13) 0.045(13) 0.030(11) -0.001(9) 0.020(9) 0.013(10)
O15 0.0329(17) 0.085(3) 0.0311(16) 0.0080(16) 0.0039(13) 0.0172(18)
O16 0.193(6) 0.057(2) 0.060(2) 0.027(2) 0.080(3) 0.064(3)
O17 0.044(3) 0.263(9) 0.043(3) 0.064(4) 0.028(2) 0.063(4)

loop_
_atom_type_symbol
_atom_type_description
_atom_type_scat_dispersion_real
_atom_type_scat_dispersion_imag
_atom_type_scat_source
C C 0.0181 0.0091 'International Tables Vol C Tables 4.2.6.8 and 6.1.1.4'
H H 0.0000 0.0000 'International Tables Vol C Tables 4.2.6.8 and 6.1.1.4'
N N 0.0311 0.0180 'International Tables Vol C Tables 4.2.6.8 and 6.1.1.4'
O O 0.0492 0.0322 'International Tables Vol C Tables 4.2.6.8 and 6.1.1.4'
Ni Ni -3.0029 0.5091 'International Tables Vol C Tables 4.2.6.8 and 6.1.1.4'

loop_
_geom_angle_atom_site_label_1
_geom_angle_atom_site_label_2
_geom_angle_atom_site_label_3
_geom_angle
_geom_angle_site_symmetry_1
_geom_angle_site_symmetry_3
O2 Ni1 O1 80.67(10) . .
O2 Ni1 O5 87.58(10) . .
O1 Ni1 O5 88.09(10) . .
O2 Ni1 N1 175.16(11) . .
O1 Ni1 N1 97.01(11) . .
O5 Ni1 N1 96.61(11) . .
O2 Ni1 N3 92.58(11) . .
O1 Ni1 N3 86.01(11) . .
O5 Ni1 N3 174.00(11) . .
N1 Ni1 N3 83.00(12) . .
O2 Ni1 N2 99.63(11) . .
O1 Ni1 N2 172.48(11) . .
O5 Ni1 N2 84.42(11) . .
N1 Ni1 N2 83.23(11) . .
N3 Ni1 N2 101.46(12) . .
C14 O1 Ni1 113.4(2) . .
C15 O2 Ni1 114.7(2) . .
Ni1 O5 H51 118(3) . .
Ni1 O5 H52 126(3) . .
H51 O5 H52 112(4) . .
C13 N1 C12 110.4(3) . .
C13 N1 C1 110.2(3) . .
C12 N1 C1 110.3(3) . .
C13 N1 Ni1 111.8(2) . .
C12 N1 Ni1 105.9(2) . .
C1 N1 Ni1 108.3(2) . .
C3 N2 C2 114.3(3) . .
C3 N2 Ni1 112.5(2) . .
C2 N2 Ni1 102.9(2) . .
C3 N2 H2N 109(2) . .
C2 N2 H2N 111(2) . .
Ni1 N2 H2N 107(2) . .
C10 N3 C11 113.2(3) . .
C10 N3 Ni1 123.0(2) . .
C11 N3 Ni1 108.4(2) . .
C10 N3 H3N 103(3) . .
C11 N3 H3N 103(3) . .
Ni1 N3 H3N 103(3) . .
N1 C1 C2 110.2(3) . .
N1 C1 H1A 109.6 . .
C2 C1 H1A 109.6 . .
N1 C1 H1B 109.6 . .
C2 C1 H1B 109.6 . .
H1A C1 H1B 108.1 . .
N2 C2 C1 109.0(3) . .
N2 C2 H2A 109.9 . .
C1 C2 H2A 109.9 . .
N2 C2 H2B 109.9 . .
C1 C2 H2B 109.9 . .
H2A C2 H2B 108.3 . .
N2 C3 C4 118.8(3) . .
N2 C3 H3A 107.6 . .
C4 C3 H3A 107.6 . .
N2 C3 H3B 107.6 . .
C4 C3 H3B 107.6 . .
H3A C3 H3B 107.0 . .
C9 C4 C5 117.7(3) . .
C9 C4 C3 116.9(3) . .
C5 C4 C3 125.4(3) . .
C6 C5 C4 121.0(3) . .
C6 C5 H5A 119.5 . .
C4 C5 H5A 119.5 . .
C5 C6 C7 121.2(3) . .
C5 C6 H6 119.4 . .
C7 C6 H6 119.4 . .
C6 C7 C8 117.6(3) . .
C6 C7 C10 120.2(3) . 2_575
C8 C7 C10 122.2(3) . 2_575
C9 C8 C7 120.9(3) . .
C9 C8 H8 119.6 . .
C7 C8 H8 119.6 . .
C8 C9 C4 121.7(3) . .
C8 C9 H9 119.2 . .
C4 C9 H9 119.2 . .
N3 C10 C7 113.8(3) . 2_575
N3 C10 H10A 108.8 . .
C7 C10 H10A 108.8 2_575 .
N3 C10 H10B 108.8 . .
C7 C10 H10B 108.8 2_575 .
H10A C10 H10B 107.7 . .
N3 C11 C12 107.8(3) . .
N3 C11 H11A 110.2 . .
C12 C11 H11A 110.2 . .
N3 C11 H11B 110.2 . .
C12 C11 H11B 110.2 . .
H11A C11 H11B 108.5 . .
N1 C12 C11 110.6(3) . .
N1 C12 H12A 109.5 . .
C11 C12 H12A 109.5 . .
N1 C12 H12B 109.5 . .
C11 C12 H12B 109.5 . .
H12A C12 H12B 108.1 . .
N1 C13 H13A 109.5 . .
N1 C13 H13B 109.5 . .
H13A C13 H13B 109.5 . .
N1 C13 H13C 109.5 . .
H13A C13 H13C 109.5 . .
H13B C13 H13C 109.5 . .
O4 C14 O1 125.7(3) . .
O4 C14 C15 118.5(3) . .
O1 C14 C15 115.8(3) . .
O3 C15 O2 124.8(3) . .
O3 C15 C14 119.8(3) . .
O2 C15 C14 115.4(3) . .
O6 Ni2 O7 81.51(9) . .
O6 Ni2 O10 89.25(10) . .
O7 Ni2 O10 89.84(10) . .
O6 Ni2 N6 87.64(10) . .
O7 Ni2 N6 167.66(11) . .
O10 Ni2 N6 95.92(10) . .
O6 Ni2 N4 95.46(10) . .
O7 Ni2 N4 92.23(11) . .
O10 Ni2 N4 175.09(11) . .
N6 Ni2 N4 82.91(11) . .
O6 Ni2 N5 168.14(10) . .
O7 Ni2 N5 86.72(11) . .
O10 Ni2 N5 92.20(11) . .
N6 Ni2 N5 103.90(12) . .
N4 Ni2 N5 83.48(11) . .
C29 O6 Ni2 112.3(2) . .
C30 O7 Ni2 111.3(2) . .
Ni2 O10 H101 115(3) . .
Ni2 O10 H102 103(3) . .
H101 O10 H102 102(4) . .
C16 N4 C27 111.4(3) . .
C16 N4 C28 109.2(3) . .
C27 N4 C28 109.3(3) . .
C16 N4 Ni2 105.2(2) . .
C27 N4 Ni2 107.8(2) . .
C28 N4 Ni2 113.9(2) . .
C17 N5 C18 111.6(3) . .
C17 N5 Ni2 107.7(2) . .
C18 N5 Ni2 126.1(2) . .
C17 N5 H5N 100(3) . .
C18 N5 H5N 107(3) . .
Ni2 N5 H5N 101(3) . .
C25 N6 C26 112.9(3) . .
C25 N6 Ni2 115.0(2) . .
C26 N6 Ni2 104.0(2) . .
C25 N6 H6N 108(3) . .
C26 N6 H6N 112(3) . .
Ni2 N6 H6N 105(3) . .
N4 C16 C17 111.9(3) . .
N4 C16 H16A 109.2 . .
C17 C16 H16A 109.2 . .
N4 C16 H16B 109.2 . .
C17 C16 H16B 109.2 . .
H16A C16 H16B 107.9 . .
N5 C17 C16 109.1(3) . .
N5 C17 H17A 109.9 . .
C16 C17 H17A 109.9 . .
N5 C17 H17B 109.9 . .
C16 C17 H17B 109.9 . .
H17A C17 H17B 108.3 . .
N5 C18 C19 113.2(3) . .
N5 C18 H18A 108.9 . .
C19 C18 H18A 108.9 . .
N5 C18 H18B 108.9 . .
C19 C18 H18B 108.9 . .
H18A C18 H18B 107.8 . .
C24 C19 C20 118.0(3) . .
C24 C19 C18 120.0(3) . .
C20 C19 C18 122.0(3) . .
C21 C20 C19 120.8(3) . .
C21 C20 H20 119.6 . .
C19 C20 H20 119.6 . .
C20 C21 C22 121.2(3) . .
C20 C21 H21 119.4 . .
C22 C21 H21 119.4 . .
C23 C22 C21 117.8(3) . .
C23 C22 C25 123.7(3) . 2_665
C21 C22 C25 118.5(3) . 2_665
C22 C23 C24 121.1(3) . .
C22 C23 H23 119.5 . .
C24 C23 H23 119.5 . .
C23 C24 C19 121.2(3) . .
C23 C24 H24 119.4 . .
C19 C24 H24 119.4 . .
N6 C25 C22 115.6(3) . 2_665
N6 C25 H25A 108.4 . .
C22 C25 H25A 108.4 2_665 .
N6 C25 H25B 108.4 . .
C22 C25 H25B 108.4 2_665 .
H25A C25 H25B 107.4 . .
N6 C26 C27 107.7(3) . .
N6 C26 H26A 110.2 . .
C27 C26 H26A 110.2 . .
N6 C26 H26B 110.2 . .
C27 C26 H26B 110.2 . .
H26A C26 H26B 108.5 . .
N4 C27 C26 109.5(3) . .
N4 C27 H27A 109.8 . .
C26 C27 H27A 109.8 . .
N4 C27 H27B 109.8 . .
C26 C27 H27B 109.8 . .
H27A C27 H27B 108.2 . .
N4 C28 H28A 109.5 . .
N4 C28 H28B 109.5 . .
H28A C28 H28B 109.5 . .
N4 C28 H28C 109.5 . .
H28A C28 H28C 109.5 . .
H28B C28 H28C 109.5 . .
O9 C29 O6 126.3(3) . .
O9 C29 C30 118.0(3) . .
O6 C29 C30 115.6(3) . .
O8 C30 O7 125.7(3) . .
O8 C30 C29 119.2(3) . .
O7 C30 C29 115.1(3) . .
H111 O11 H112 104(3) . .
H121 O12 H122 106(3) . .
H131 O13 H132 105(3) . .
H141 O14 H142 109(3) . .
H151 O15 H152 107(3) . .
H161 O16 H162 104(3) . .
H171 O17 H172 106(3) . .

loop_
_geom_bond_atom_site_label_1
_geom_bond_atom_site_label_2
_geom_bond_distance
_geom_bond_site_symmetry_2
Ni1 O2 2.039(2) .
Ni1 O1 2.077(2) .
Ni1 O5 2.108(3) .
Ni1 N1 2.114(3) .
Ni1 N3 2.135(3) .
Ni1 N2 2.160(3) .
O1 C14 1.271(4) .
O2 C15 1.275(4) .
O3 C15 1.229(4) .
O4 C14 1.239(4) .
O5 H51 0.87(3) .
O5 H52 0.85(3) .
N1 C13 1.483(5) .
N1 C12 1.484(5) .
N1 C1 1.494(5) .
N2 C3 1.470(5) .
N2 C2 1.485(5) .
N2 H2N 0.94(4) .
N3 C10 1.483(5) .
N3 C11 1.485(5) .
N3 H3N 0.83(4) .
C1 C2 1.510(5) .
C1 H1A 0.9900 .
C1 H1B 0.9900 .
C2 H2A 0.9900 .
C2 H2B 0.9900 .
C3 C4 1.522(5) .
C3 H3A 0.9900 .
C3 H3B 0.9900 .
C4 C9 1.389(5) .
C4 C5 1.394(5) .
C5 C6 1.391(5) .
C5 H5A 0.9500 .
C6 C7 1.398(5) .
C6 H6 0.9500 .
C7 C8 1.399(5) .
C7 C10 1.513(5) 2_575
C8 C9 1.385(5) .
C8 H8 0.9500 .
C9 H9 0.9500 .
C10 C7 1.513(5) 2_575
C10 H10A 0.9900 .
C10 H10B 0.9900 .
C11 C12 1.515(5) .
C11 H11A 0.9900 .
C11 H11B 0.9900 .
C12 H12A 0.9900 .
C12 H12B 0.9900 .
C13 H13A 0.9800 .
C13 H13B 0.9800 .
C13 H13C 0.9800 .
C14 C15 1.566(5) .
Ni2 O6 2.055(2) .
Ni2 O7 2.067(2) .
Ni2 O10 2.097(3) .
Ni2 N6 2.116(3) .
Ni2 N4 2.132(3) .
Ni2 N5 2.142(3) .
O6 C29 1.265(4) .
O7 C30 1.267(5) .
O8 C30 1.236(4) .
O9 C29 1.238(4) .
O10 H101 0.86(3) .
O10 H102 0.85(3) .
N4 C16 1.474(4) .
N4 C27 1.479(4) .
N4 C28 1.480(4) .
N5 C17 1.477(4) .
N5 C18 1.491(4) .
N5 H5N 0.83(4) .
N6 C25 1.477(5) .
N6 C26 1.485(4) .
N6 H6N 0.84(4) .
C16 C17 1.514(5) .
C16 H16A 0.9900 .
C16 H16B 0.9900 .
C17 H17A 0.9900 .
C17 H17B 0.9900 .
C18 C19 1.510(5) .
C18 H18A 0.9900 .
C18 H18B 0.9900 .
C19 C24 1.392(5) .
C19 C20 1.395(5) .
C20 C21 1.389(5) .
C20 H20 0.9500 .
C21 C22 1.401(5) .
C21 H21 0.9500 .
C22 C23 1.388(5) .
C22 C25 1.516(5) 2_665
C23 C24 1.391(5) .
C23 H23 0.9500 .
C24 H24 0.9500 .
C25 C22 1.516(5) 2_665
C25 H25A 0.9900 .
C25 H25B 0.9900 .
C26 C27 1.519(5) .
C26 H26A 0.9900 .
C26 H26B 0.9900 .
C27 H27A 0.9900 .
C27 H27B 0.9900 .
C28 H28A 0.9800 .
C28 H28B 0.9800 .
C28 H28C 0.9800 .
C29 C30 1.565(5) .
O11 H111 0.877(17) .
O11 H112 0.882(17) .
O12 H121 0.871(16) .
O12 H122 0.874(16) .
O13 H131 0.883(17) .
O13 H132 0.875(17) .
O14 O14A 1.50(2) .
O14 H141 0.869(17) .
O14 H142 0.862(17) .
O15 H151 0.867(17) .
O15 H152 0.874(17) .
O16 H161 0.876(18) .
O16 H162 0.877(18) .
O17 H171 0.875(18) .
O17 H172 0.869(18) .

loop_
_geom_hbond_atom_site_label_D
_geom_hbond_atom_site_label_H
_geom_hbond_atom_site_label_A
_geom_hbond_distance_DH
_geom_hbond_distance_HA
_geom_hbond_distance_DA
_geom_hbond_angle_DHA
_geom_hbond_site_symmetry_A
O5 H51 O11 0.87(3) 1.91(3) 2.778(4) 173(5) .
O5 H52 O12 0.85(3) 1.92(3) 2.713(4) 155(4) .
N3 H3N O9 0.83(4) 2.27(4) 3.018(4) 150(4) .
O10 H101 O4 0.86(3) 1.93(3) 2.776(4) 166(4) .
O10 H102 O14 0.85(3) 1.84(3) 2.687(4) 172(4) .
N5 H5N O8 0.83(4) 2.24(4) 2.986(4) 150(4) 2_666
O11 H111 O15 0.877(17) 1.92(2) 2.747(4) 157(4) .
O11 H112 O16 0.882(17) 1.99(2) 2.828(5) 159(4) .
O12 H121 O1 0.871(16) 1.919(16) 2.790(3) 178(4) 2_676
O12 H122 O8 0.874(16) 1.939(19) 2.807(4) 172(4) 2_676
O13 H131 O14 0.883(17) 1.840(18) 2.722(5) 176(5) .
O13 H132 O4 0.875(17) 1.99(3) 2.825(4) 159(4) .
O14 H141 O17 0.869(17) 1.75(2) 2.614(5) 170(6) 1_655
O14 H142 O7 0.862(17) 2.08(3) 2.912(4) 162(5) 2_666
O15 H151 O13 0.867(17) 1.937(19) 2.779(4) 163(5) 2_776
O15 H152 O12 0.874(17) 2.06(2) 2.903(4) 162(5) .
O16 H161 O2 0.876(18) 2.17(5) 2.957(5) 149(8) .
O17 H171 O9 0.875(18) 1.92(4) 2.764(5) 161(10) .
O17 H172 O8 0.869(18) 2.63(11) 3.044(5) 111(9) .

loop_
_geom_torsion_atom_site_label_1
_geom_torsion_atom_site_label_2
_geom_torsion_atom_site_label_3
_geom_torsion_atom_site_label_4
_geom_torsion
_geom_torsion_site_symmetry_1
_geom_torsion_site_symmetry_4
O2 Ni1 O1 C14 -3.0(2) . .
O5 Ni1 O1 C14 -90.9(2) . .
N1 Ni1 O1 C14 172.7(2) . .
N3 Ni1 O1 C14 90.2(2) . .
O1 Ni1 O2 C15 3.4(2) . .
O5 Ni1 O2 C15 91.8(2) . .
N3 Ni1 O2 C15 -82.2(2) . .
N2 Ni1 O2 C15 175.8(2) . .
O1 Ni1 N1 C13 53.0(2) . .
O5 Ni1 N1 C13 -35.9(2) . .
N3 Ni1 N1 C13 138.0(2) . .
N2 Ni1 N1 C13 -119.5(2) . .
O1 Ni1 N1 C12 -67.3(2) . .
O5 Ni1 N1 C12 -156.2(2) . .
N3 Ni1 N1 C12 17.8(2) . .
N2 Ni1 N1 C12 120.3(2) . .
O1 Ni1 N1 C1 174.5(2) . .
O5 Ni1 N1 C1 85.6(2) . .
N3 Ni1 N1 C1 -100.4(2) . .
N2 Ni1 N1 C1 2.0(2) . .
O2 Ni1 N2 C3 -34.4(2) . .
O5 Ni1 N2 C3 52.2(2) . .
N1 Ni1 N2 C3 149.5(2) . .
N3 Ni1 N2 C3 -129.1(2) . .
O2 Ni1 N2 C2 -157.9(2) . .
O5 Ni1 N2 C2 -71.3(2) . .
N1 Ni1 N2 C2 26.0(2) . .
N3 Ni1 N2 C2 107.4(2) . .
O2 Ni1 N3 C10 -35.9(3) . .
O1 Ni1 N3 C10 -116.3(3) . .
N1 Ni1 N3 C10 146.1(3) . .
N2 Ni1 N3 C10 64.5(3) . .
O2 Ni1 N3 C11 -171.1(2) . .
O1 Ni1 N3 C11 108.4(2) . .
N1 Ni1 N3 C11 10.9(2) . .
N2 Ni1 N3 C11 -70.7(2) . .
C13 N1 C1 C2 92.1(3) . .
C12 N1 C1 C2 -145.8(3) . .
Ni1 N1 C1 C2 -30.4(3) . .
C3 N2 C2 C1 -172.6(3) . .
Ni1 N2 C2 C1 -50.2(3) . .
N1 C1 C2 N2 56.3(4) . .
C2 N2 C3 C4 -68.7(4) . .
Ni1 N2 C3 C4 174.4(2) . .
N2 C3 C4 C9 178.1(3) . .
N2 C3 C4 C5 -3.3(5) . .
C9 C4 C5 C6 0.0(5) . .
C3 C4 C5 C6 -178.5(3) . .
C4 C5 C6 C7 1.0(5) . .
C5 C6 C7 C8 -1.5(5) . .
C5 C6 C7 C10 177.8(3) . 2_575
C6 C7 C8 C9 1.2(5) . .
C10 C7 C8 C9 -178.0(3) 2_575 .
C7 C8 C9 C4 -0.3(5) . .
C5 C4 C9 C8 -0.3(5) . .
C3 C4 C9 C8 178.4(3) . .
C11 N3 C10 C7 76.4(4) . 2_575
Ni1 N3 C10 C7 -56.9(4) . 2_575
C10 N3 C11 C12 -177.0(3) . .
Ni1 N3 C11 C12 -37.0(3) . .
C13 N1 C12 C11 -165.5(3) . .
C1 N1 C12 C11 72.5(4) . .
Ni1 N1 C12 C11 -44.4(3) . .
N3 C11 C12 N1 55.8(4) . .
Ni1 O1 C14 O4 -177.9(3) . .
Ni1 O1 C14 C15 2.3(4) . .
Ni1 O2 C15 O3 178.1(3) . .
Ni1 O2 C15 C14 -3.1(4) . .
O4 C14 C15 O3 -0.5(5) . .
O1 C14 C15 O3 179.3(3) . .
O4 C14 C15 O2 -179.3(3) . .
O1 C14 C15 O2 0.5(4) . .
O7 Ni2 O6 C29 -2.4(2) . .
O10 Ni2 O6 C29 -92.3(2) . .
N6 Ni2 O6 C29 171.7(2) . .
N4 Ni2 O6 C29 89.1(2) . .
N5 Ni2 O6 C29 4.8(6) . .
O6 Ni2 O7 C30 -11.0(2) . .
O10 Ni2 O7 C30 78.2(2) . .
N6 Ni2 O7 C30 -39.8(6) . .
N4 Ni2 O7 C30 -106.2(2) . .
N5 Ni2 O7 C30 170.4(2) . .
O6 Ni2 N4 C16 -151.25(19) . .
O7 Ni2 N4 C16 -69.6(2) . .
N6 Ni2 N4 C16 121.8(2) . .
N5 Ni2 N4 C16 16.9(2) . .
O6 Ni2 N4 C27 89.7(2) . .
O7 Ni2 N4 C27 171.4(2) . .
N6 Ni2 N4 C27 2.8(2) . .
N5 Ni2 N4 C27 -102.1(2) . .
O6 Ni2 N4 C28 -31.7(2) . .
O7 Ni2 N4 C28 50.0(2) . .
N6 Ni2 N4 C28 -118.7(2) . .
N5 Ni2 N4 C28 136.4(2) . .
O6 Ni2 N5 C17 96.2(5) . .
O7 Ni2 N5 C17 103.3(2) . .
O10 Ni2 N5 C17 -167.0(2) . .
N6 Ni2 N5 C17 -70.4(2) . .
N4 Ni2 N5 C17 10.6(2) . .
O6 Ni2 N5 C18 -128.4(5) . .
O7 Ni2 N5 C18 -121.3(3) . .
O10 Ni2 N5 C18 -31.6(3) . .
N6 Ni2 N5 C18 65.1(3) . .
N4 Ni2 N5 C18 146.1(3) . .
O6 Ni2 N6 C25 54.9(2) . .
O7 Ni2 N6 C25 83.3(6) . .
O10 Ni2 N6 C25 -34.1(2) . .
N4 Ni2 N6 C25 150.7(2) . .
N5 Ni2 N6 C25 -127.8(2) . .
O6 Ni2 N6 C26 -69.1(2) . .
O7 Ni2 N6 C26 -40.7(6) . .
O10 Ni2 N6 C26 -158.1(2) . .
N4 Ni2 N6 C26 26.7(2) . .
N5 Ni2 N6 C26 108.1(2) . .
C27 N4 C16 C17 74.0(3) . .
C28 N4 C16 C17 -165.2(3) . .
Ni2 N4 C16 C17 -42.6(3) . .
C18 N5 C17 C16 -178.3(3) . .
Ni2 N5 C17 C16 -35.9(3) . .
N4 C16 C17 N5 54.7(4) . .
C17 N5 C18 C19 72.0(4) . .
Ni2 N5 C18 C19 -62.1(4) . .
N5 C18 C19 C24 84.7(4) . .
N5 C18 C19 C20 -96.9(4) . .
C24 C19 C20 C21 -2.3(5) . .
C18 C19 C20 C21 179.2(3) . .
C19 C20 C21 C22 -0.2(5) . .
C20 C21 C22 C23 2.5(5) . .
C20 C21 C22 C25 -174.6(3) . 2_665
C21 C22 C23 C24 -2.2(5) . .
C25 C22 C23 C24 174.8(3) 2_665 .
C22 C23 C24 C19 -0.4(5) . .
C20 C19 C24 C23 2.7(5) . .
C18 C19 C24 C23 -178.9(3) . .
C26 N6 C25 C22 -68.7(4) . 2_665
Ni2 N6 C25 C22 172.1(2) . 2_665
C25 N6 C26 C27 -177.0(3) . .
Ni2 N6 C26 C27 -51.6(3) . .
C16 N4 C27 C26 -147.0(3) . .
C28 N4 C27 C26 92.3(3) . .
Ni2 N4 C27 C26 -32.0(3) . .
N6 C26 C27 N4 57.7(4) . .
Ni2 O6 C29 O9 -165.1(3) . .
Ni2 O6 C29 C30 13.2(4) . .
Ni2 O7 C30 O8 -160.7(3) . .
Ni2 O7 C30 C29 20.4(4) . .
O9 C29 C30 O8 -24.4(5) . .
O6 C29 C30 O8 157.1(3) . .
O9 C29 C30 O7 154.6(3) . .
O6 C29 C30 O7 -23.9(5) . .
